data_2104430
loop_
_publ_author_name
'Kasuni\<c, Marta'
'Meden, Anton'
'\<Skapin, Sre\<co D.'
'Suvorov, Danilo'
'Golobi\<c, Amalija'

_publ_section_title
;
 Order--disorder of oxygen anions and vacancies in solid solutions of
 La~2~TiO~5~ and La~4~Ga~2~O~9~
;
_journal_coeditor_code KD5032
_journal_issue 5
_journal_name_full 'Acta Crystallographica Section B'
_journal_page_first 558
_journal_page_last 566
_journal_paper_doi 10.1107/S010876810902833X
_journal_volume 65
_journal_year 2009
_chemical_formula_moiety 'Ga0.9 La2 O4.55 Ti0.1'
_chemical_formula_sum 'Ga0.9 La2 O4.55 Ti0.1'
_chemical_formula_weight 418.155
_chemical_name_systematic ' ?'
_space_group_IT_number 62
_space_group_name_Hall '-P 2c 2n'
_symmetry_cell_setting orthorhombic
_symmetry_space_group_name_Hall '-P 2c 2n'
_symmetry_space_group_name_H-M 'P n a m'
_cell_angle_alpha 90
_cell_angle_beta 90
_cell_angle_gamma 90
_cell_formula_units_Z 4
_cell_length_a 11.17394(16)
_cell_length_b 10.99713(14)
_cell_length_c 3.98992(5)
_cell_measurement_temperature 293.0(10)
_cell_volume 490.286(11)
_computing_structure_refinement 'Topas Academic v4.1 (Coelho, 2004)'
_diffrn_ambient_temperature 293.0(10)
_diffrn_measurement_device_type 'Bruker AXS D4 Endeavor'
_diffrn_radiation_monochromator 'graphite, secondary'
_diffrn_radiation_type 'Cu K\a'
_diffrn_radiation_wavelength 1.5418
_exptl_crystal_density_diffrn 5.665
_pd_char_colour 'pale yellow'
_pd_char_particle_morphology irregular
_pd_instr_location ' ?'
_pd_meas_2theta_range_inc 0.020
_pd_meas_2theta_range_max 140
_pd_meas_2theta_range_min 10
_pd_meas_number_of_points 6501
_pd_meas_scan_method step
_pd_prep_temperature 1573.0(10)
_pd_proc_2theta_range_inc 0.020
_pd_proc_2theta_range_max 140
_pd_proc_2theta_range_min 10
_pd_proc_info_excluded_regions none
_pd_proc_ls_background_function 'Chebychev polynomial, order 6'
_pd_proc_ls_pref_orient_corr none
_pd_proc_ls_profile_function 'TOPAS Fundamental parameters approach'
_pd_proc_ls_prof_R_factor 0.08426
_pd_proc_ls_prof_wR_expected 0.05662
_pd_proc_ls_prof_wR_factor 0.10905
_pd_proc_wavelength 1.5418
_pd_spec_mounting ' flat plate'
_pd_spec_mount_mode reflection
_pd_spec_shape irregular
_refine_ls_goodness_of_fit_all 1.926
_refine_ls_number_parameters 33
_refine_ls_shift/su_max 0.001
_cod_data_source_file kd5032.cif
_cod_data_source_block 5
_cod_database_code 2104430

loop_
_symmetry_equiv_pos_as_xyz
'x, y, z'
'-x+1/2, y+1/2, -z'
'x+1/2, -y+1/2, -z+1/2'
'-x, -y, z+1/2'
'-x, -y, -z'
'x+1/2, -y+1/2, z'
'-x+1/2, y+1/2, z+1/2'
'x, y, -z+1/2'

loop_
_atom_site_type_symbol
_atom_site_label
_atom_site_fract_x
_atom_site_fract_y
_atom_site_fract_z
_atom_site_occupancy
La La1 0.12417(14) 0.07811(11) 0.25 1
La La2 0.40848(14) 0.20266(13) 0.75 1
Ti Ti 0.1890(3) 0.3739(4) 0.25 0.1
Ga Ga 0.1890(3) 0.3739(4) 0.25 0.9
O O1 0.0026(12) 0.1037(14) 0.75 1
O O2 0.2631(13) 0.0298(13) 0.75 1
O O3 0.235(2) 0.387(3) 0.75 0.55
O O4 0.2866(14) 0.2393(13) 0.25 1
O O5 0.0350(13) 0.3251(13) 0.25 1

loop_
_atom_type_symbol
_atom_type_description
_atom_type_scat_dispersion_real
_atom_type_scat_dispersion_imag
_atom_type_scat_source
? ? ? ? ?

loop_
_geom_angle_atom_site_label_1
_geom_angle_atom_site_label_2
_geom_angle_atom_site_label_3
_geom_angle_site_symmetry_1
_geom_angle_site_symmetry_2
_geom_angle_site_symmetry_3
_geom_angle
_geom_angle_publ_flag
O1 La1 O2 . . . 74.1(4) no
O1 La1 O4 . . . 108.6(4) no
O1 La1 O5 . . . 72.5(4) no
Ti La1 O1 . . . 90.5(4) no
O1 La1 O1 . . 1_554 110.4(4) no
O1 La1 O2 . . 1_554 173.7(4) no
O1 La1 O3 . . 2_546 115.3(4) no
O1 La1 O1 . . 4_554 76.8(4) no
O2 La1 O4 . . . 73.4(4) no
O2 La1 O5 . . . 113.6(3) no
Ti La1 O2 . . . 94.0(3) no
O1 La1 O2 1_554 . . 173.7(4) no
O2 La1 O2 . . 1_554 101.1(4) no
O2 La1 O3 . . 2_546 58.3(4) no
O1 La1 O2 4_554 . . 100.4(4) no
O4 La1 O5 . . . 65.8(4) no
Ti La1 O4 . . . 33.1(3) no
O1 La1 O4 1_554 . . 108.6(4) no
O2 La1 O4 1_554 . . 73.4(4) no
O3 La1 O4 2_546 . . 97.5(7) no
O1 La1 O4 4_554 . . 169.6(5) no
Ti La1 O5 . . . 32.7(3) no
O1 La1 O5 1_554 . . 72.5(4) no
O2 La1 O5 1_554 . . 113.6(3) no
O3 La1 O5 2_546 . . 163.3(7) no
O1 La1 O5 4_554 . . 124.5(4) no
Ti La1 O1 . . 1_554 90.5(4) no
Ti La1 O2 . . 1_554 94.0(3) no
Ti La1 O1 . . 4_554 157.2(3) no
O1 La1 O2 1_554 . 1_554 74.1(4) no
O1 La1 O3 1_554 . 2_546 115.3(4) no
O1 La1 O1 1_554 . 4_554 76.8(4) no
O2 La1 O3 1_554 . 2_546 58.3(4) no
O1 La1 O2 4_554 . 1_554 100.4(4) no
O1 La1 O3 4_554 . 2_546 72.1(7) no
O2 La2 O3 . . . 95.8(7) no
O2 La2 O4 . . . 76.3(4) no
O2 La2 O4 . . 1_556 76.3(4) no
O2 La2 O5 . . 3_555 106.2(4) no
O1 La2 O2 3_556 . . 165.8(5) no
O2 La2 O5 . . 3_556 106.2(4) no
O3 La2 O4 . . . 59.8(4) no
O3 La2 O4 . . 1_556 59.8(4) no
O3 La2 O5 . . 3_555 119.1(4) no
O1 La2 O3 3_556 . . 70.0(7) no
O3 La2 O5 . . 3_556 119.1(4) no
O4 La2 O4 . . 1_556 109.1(4) no
O4 La2 O5 . . 3_555 71.3(4) no
O1 La2 O4 3_556 . . 95.7(4) no
O4 La2 O5 . . 3_556 177.5(5) no
O4 La2 O5 1_556 . 3_555 177.5(5) no
O1 La2 O4 3_556 . 1_556 95.7(4) no
O4 La2 O5 1_556 . 3_556 71.3(4) no
O1 La2 O5 3_556 . 3_555 81.8(4) no
O5 La2 O5 3_555 . 3_556 108.1(4) no
O1 La2 O5 3_556 . 3_556 81.8(4) no
O4 Ga O5 . . . 109.1(7) no
O2 Ga O4 2_556 . . 126.3(7) no
O2 Ga O5 2_556 . . 124.7(7) no
La1 Ti O4 . . . 48.9(5) no
La1 Ti O5 . . . 60.1(5) no
La1 Ti O2 . . 2_556 175.2(5) no
O4 Ti O5 . . . 109.1(7) no
O2 Ti O4 2_556 . . 126.3(7) no
O2 Ti O5 2_556 . . 124.7(7) no
La1 O1 La2 4_555 . 3_456 118.4(5) no
La1 O1 La2 . . 3_456 110.6(4) no
La1 O1 La1 . . 4_555 103.2(4) no
La1 O1 La1 . . 1_556 110.4(5) no
La1 O1 La1 1_556 . 4_555 103.2(4) no
La1 O1 La2 1_556 . 3_456 110.6(4) no
La1 O2 Ga . . 2_546 112.1(4) no
La1 O2 La1 . . 1_556 101.1(5) no
La1 O2 La2 . . . 103.5(4) no
La1 O2 Ga 1_556 . 2_546 112.1(4) no
La1 O2 La2 1_556 . . 103.5(4) no
La2 O2 Ga . . 2_546 122.2(7) no
La1 O3 La2 2_556 . . 99.5(7) no
La1 O4 Ti . . . 97.9(6) no
La1 O4 La2 . . . 106.4(4) no
La1 O4 Ga . . . 97.9(6) no
La2 O4 Ti 1_554 . . 117.5(4) no
La2 O4 Ti . . . 117.5(4) no
La1 O4 La2 . . 1_554 106.4(4) no
La2 O4 Ga . . . 117.5(4) no
La2 O4 La2 . . 1_554 109.1(6) no
La2 O4 Ga 1_554 . . 117.5(4) no
La1 O5 Ti . . . 87.2(5) no
La1 O5 Ga . . . 87.2(5) no
La2 O5 La2 3_455 . 3_456 108.1(5) no
La1 O5 La2 . . 3_455 94.7(4) no
La1 O5 La2 . . 3_456 94.7(4) no
La2 O5 Ga 3_455 . . 125.8(3) no
La2 O5 Ga 3_456 . . 125.8(3) no
La2 O5 Ti 3_455 . . 125.8(3) no
La2 O5 Ti 3_456 . . 125.8(3) no

loop_
_geom_bond_atom_site_label_1
_geom_bond_atom_site_label_2
_geom_bond_site_symmetry_1
_geom_bond_site_symmetry_2
_geom_bond_distance
_geom_bond_publ_flag
La1 O1 . . 2.430(8) no
La1 O2 . . 2.583(9) no
La1 O4 . . 2.537(15) no
La1 O5 . . 2.893(14) no
La1 Ti . . 3.333(4) no
La1 O1 . 1_554 2.430(8) no
La1 O2 . 1_554 2.583(9) no
La1 O3 . 2_546 2.63(3) no
La1 O1 . 4_554 2.450(15) no
La2 O2 . . 2.501(14) no
La2 O3 . . 2.81(3) no
La2 O4 . . 2.449(9) no
La2 O4 . 1_556 2.449(9) no
La2 O5 . 3_555 2.464(9) no
La2 O1 . 3_556 2.375(15) no
La2 O5 . 3_556 2.464(9) no
Ga O4 . . 1.839(15) no
Ga O5 . . 1.803(15) no
Ga O2 . 2_556 1.796(15) no
Ti O4 . . 1.839(15) no
Ti O5 . . 1.803(15) no
Ti O2 . 2_556 1.796(15) no

loop_
_geom_torsion_atom_site_label_1
_geom_torsion_atom_site_label_2
_geom_torsion_atom_site_label_3
_geom_torsion_atom_site_label_4
_geom_torsion_site_symmetry_1
_geom_torsion_site_symmetry_2
_geom_torsion_site_symmetry_3
_geom_torsion_site_symmetry_4
_geom_torsion
_geom_torsion_publ_flag
O1 La1 O2 La2 . . . . -111.3(5) no
O4 La1 O2 La2 . . . . 4.3(4) no
O5 La1 O2 La2 . . . . -49.1(5) no
O1 La1 O4 La2 . . . . 61.8(6) no
O1 La1 O4 Ga . . . . -60.0(3) no
O2 La1 O4 La2 . . . . -4.4(4) no
O2 La1 O4 Ga . . . . -126.3(3) no
O5 La1 O4 La2 . . . . 121.9(4) no
O5 La1 O4 Ga . . . . 0.00 no
O1 La1 O5 Ga . . . . 120.6(3) no
O2 La1 O5 Ga . . . . 57.4(3) no
O4 La1 O5 Ga . . . . 0.00 no
O3 La2 O2 La1 . . . . 52.6(3) no
O4 La2 O2 La1 . . . . -4.4(4) no
O2 La2 O4 La1 . . . . 4.5(4) no
O2 La2 O4 Ga . . . . 113.0(8) no
O3 La2 O4 La1 . . . . -100.6(8) no
O3 La2 O4 Ga . . . . 7.8(8) no
O5 Ga O4 La1 . . . . 0.00 no
O5 Ga O4 La2 . . . . -113.3(6) no
O4 Ga O5 La1 . . . . 0.00 no
